data_7124160
loop_
_publ_author_name
'Phan, Ngoc-Minh'
'Choy, Emma P. K. L.'
'Zakharov, Lev N.'
'Johnson, Darren W.'

_publ_section_title
;
 Self-sorting in dynamic disulfide assembly: new biphenyl-bridged
 &#x201C;nanohoops&#x201D; and unsymmetrical cyclophanes
;
_journal_name_full 'Chemical Communications'
_journal_paper_doi 10.1039/C9CC06503B
_journal_year 2019
_chemical_formula_sum 'C45 H42 Cl2 S4'
_chemical_formula_weight 781.92
_space_group_crystal_system monoclinic
_space_group_IT_number 14
_space_group_name_Hall '-P 2yn'
_space_group_name_H-M_alt 'P 1 21/n 1'
_symmetry_space_group_name_Hall '-P 2yn'
_symmetry_space_group_name_H-M 'P 1 21/n 1'
_atom_sites_solution_hydrogens geom
_audit_creation_method SHELXL-2014/7
_audit_update_record
;
2018-12-09 deposited with the CCDC.    2019-09-05 downloaded from the CCDC.
;
_cell_angle_alpha 90
_cell_angle_beta 107.429(15)
_cell_angle_gamma 90
_cell_formula_units_Z 2
_cell_length_a 16.152(4)
_cell_length_b 5.5339(12)
_cell_length_c 22.599(5)
_cell_measurement_reflns_used 410
_cell_measurement_temperature 173(2)
_cell_measurement_theta_max 27.60
_cell_measurement_theta_min 5.74
_cell_volume 1927.2(8)
_computing_cell_refinement 'Bruker SAINT'
_computing_data_collection 'Bruker APEX2'
_computing_data_reduction 'Bruker SAINT'
_computing_molecular_graphics 'Bruker SHELXTL'
_computing_publication_material 'Bruker SHELXTL'
_computing_structure_refinement 'SHELXL-2014/7 (Sheldrick, 2014)'
_computing_structure_solution 'SHELXS-97 (Sheldrick 2008)'
_diffrn_ambient_temperature 173(2)
_diffrn_measured_fraction_theta_full 0.999
_diffrn_measured_fraction_theta_max 0.999
_diffrn_measurement_device_type 'Bruker apex II'
_diffrn_measurement_method '\f and \w scans'
_diffrn_radiation_type CuK\a
_diffrn_radiation_wavelength 1.54178
_diffrn_reflns_av_R_equivalents 0.1651
_diffrn_reflns_av_unetI/netI 0.1639
_diffrn_reflns_Laue_measured_fraction_full 0.999
_diffrn_reflns_Laue_measured_fraction_max 0.999
_diffrn_reflns_limit_h_max 15
_diffrn_reflns_limit_h_min -15
_diffrn_reflns_limit_k_max 5
_diffrn_reflns_limit_k_min -5
_diffrn_reflns_limit_l_max 22
_diffrn_reflns_limit_l_min -22
_diffrn_reflns_number 10516
_diffrn_reflns_point_group_measured_fraction_full 0.999
_diffrn_reflns_point_group_measured_fraction_max 0.999
_diffrn_reflns_theta_full 49.781
_diffrn_reflns_theta_max 49.781
_diffrn_reflns_theta_min 2.984
_diffrn_source 'Incoatec I\mS'
_exptl_absorpt_coefficient_mu 3.781
_exptl_absorpt_correction_T_max 0.7498
_exptl_absorpt_correction_T_min 0.5458
_exptl_absorpt_correction_type multi-scan
_exptl_absorpt_process_details SADABS
_exptl_crystal_colour colorless
_exptl_crystal_density_diffrn 1.347
_exptl_crystal_description needle
_exptl_crystal_F_000 820
_exptl_crystal_size_max 0.080
_exptl_crystal_size_mid 0.010
_exptl_crystal_size_min 0.010
_platon_squeeze_details
; 
Solvent molecule CH2Cl2, 42 electrons, is highly disordered 
around an inversion center and was treated by SQUEEZE. 
;
_refine_diff_density_max 0.262
_refine_diff_density_min -0.251
_refine_diff_density_rms 0.060
_refine_ls_extinction_method none
_refine_ls_goodness_of_fit_ref 1.004
_refine_ls_hydrogen_treatment constr
_refine_ls_matrix_type full
_refine_ls_number_parameters 217
_refine_ls_number_reflns 1960
_refine_ls_number_restraints 180
_refine_ls_restrained_S_all 0.972
_refine_ls_R_factor_all 0.1667
_refine_ls_R_factor_gt 0.0864
_refine_ls_shift/su_max 0.000
_refine_ls_shift/su_mean 0.000
_refine_ls_structure_factor_coef Fsqd
_refine_ls_weighting_details 'w=1/[\s^2^(Fo^2^)+(0.0760P)^2^] where P=(Fo^2^+2Fc^2^)/3'
_refine_ls_weighting_scheme calc
_refine_ls_wR_factor_gt 0.1787
_refine_ls_wR_factor_ref 0.2086
_reflns_Friedel_coverage 0.000
_reflns_number_gt 908
_reflns_number_total 1960
_reflns_threshold_expression 'I > 2\s(I)'
_cod_data_source_file c9cc06503b2.cif
_cod_data_source_block cu_dwj250_0m_a_sqd
_cod_original_cell_volume 1927.2(7)
_cod_database_code 7124160
_shelx_shelxl_version_number 2014/7
_shelx_space_group_comment
; 
The symmetry employed for this shelxl refinement is uniquely defined 
by the following loop, which should always be used as a source of 
symmetry information in preference to the above space-group names. 
They are only intended as comments. 
;
_shelx_estimated_absorpt_t_min 0.752
_shelx_estimated_absorpt_t_max 0.963
_platon_squeeze_void_probe_radius 1.20

loop_
_space_group_symop_operation_xyz
'x, y, z'
'-x+1/2, y+1/2, -z+1/2'
'-x, -y, -z'
'x-1/2, -y-1/2, z-1/2'

loop_
_atom_site_label
_atom_site_type_symbol
_atom_site_fract_x
_atom_site_fract_y
_atom_site_fract_z
_atom_site_U_iso_or_equiv
_atom_site_adp_type
_atom_site_occupancy
_atom_site_site_symmetry_order
_atom_site_calc_flag
_atom_site_refinement_flags_posn
_atom_site_refinement_flags_adp
S1 S 0.95380(17) 0.1338(5) 0.56431(13) 0.0726(10) Uani 1 1 d . U
S2 S 0.32851(16) 0.1995(5) 0.74450(13) 0.0688(10) Uani 1 1 d . U
C1 C 0.9273(6) 0.4054(17) 0.5992(5) 0.070(3) Uani 1 1 d . U
H1A H 0.9773 0.4470 0.6354 0.084 Uiso 1 1 calc R U
H1B H 0.9199 0.5388 0.5688 0.084 Uiso 1 1 calc R U
C2 C 0.8448(6) 0.3940(19) 0.6209(5) 0.059(3) Uani 1 1 d . U
C3 C 0.8284(7) 0.217(2) 0.6550(5) 0.081(4) Uani 1 1 d . U
H3A H 0.8677 0.0858 0.6661 0.098 Uiso 1 1 calc R U
C4 C 0.7560(7) 0.219(2) 0.6747(5) 0.083(3) Uani 1 1 d . U
H4A H 0.7472 0.0890 0.6995 0.100 Uiso 1 1 calc R U
C5 C 0.6953(6) 0.4025(18) 0.6601(5) 0.059(3) Uani 1 1 d . U
C6 C 0.7110(8) 0.576(2) 0.6221(6) 0.112(5) Uani 1 1 d . U
H6A H 0.6697 0.7009 0.6069 0.135 Uiso 1 1 calc R U
C7 C 0.7886(9) 0.572(2) 0.6052(7) 0.135(6) Uani 1 1 d . U
H7A H 0.8005 0.7025 0.5816 0.161 Uiso 1 1 calc R U
C8 C 0.6165(6) 0.4079(18) 0.6820(5) 0.056(2) Uani 1 1 d . U
C9 C 0.5993(7) 0.2318(19) 0.7202(5) 0.071(3) Uani 1 1 d . U
H9A H 0.6383 0.1002 0.7333 0.086 Uiso 1 1 calc R U
C10 C 0.5276(6) 0.245(2) 0.7392(5) 0.081(3) Uani 1 1 d . U
H10A H 0.5152 0.1138 0.7623 0.098 Uiso 1 1 calc R U
C11 C 0.4715(6) 0.4394(19) 0.7265(5) 0.065(3) Uani 1 1 d . U
C12 C 0.4901(7) 0.610(2) 0.6878(6) 0.105(4) Uani 1 1 d . U
H12A H 0.4516 0.7425 0.6750 0.126 Uiso 1 1 calc R U
C13 C 0.5609(7) 0.598(2) 0.6671(6) 0.097(4) Uani 1 1 d . U
H13A H 0.5715 0.7238 0.6417 0.117 Uiso 1 1 calc R U
C14 C 0.3945(6) 0.4667(18) 0.7510(5) 0.074(3) Uani 1 1 d . U
H14A H 0.3575 0.5998 0.7282 0.089 Uiso 1 1 calc R U
H14B H 0.4159 0.5141 0.7952 0.089 Uiso 1 1 calc R U
C15 C 0.2978(6) 0.1389(18) 0.6632(4) 0.067(3) Uani 1 1 d . U
H15A H 0.3502 0.0873 0.6525 0.080 Uiso 1 1 calc R U
H15B H 0.2569 0.0009 0.6546 0.080 Uiso 1 1 calc R U
C16 C 0.2571(6) 0.340(2) 0.6215(5) 0.068(3) Uani 1 1 d . U
C17 C 0.1758(6) 0.4271(18) 0.6170(4) 0.061(3) Uani 1 1 d . U
H17A H 0.1436 0.3573 0.6416 0.074 Uiso 1 1 calc R U
C18 C 0.1402(6) 0.6143(18) 0.5773(4) 0.061(3) Uani 1 1 d . U
H18A H 0.0843 0.6726 0.5758 0.074 Uiso 1 1 calc R U
C19 C 0.1821(6) 0.717(2) 0.5406(5) 0.068(3) Uani 1 1 d . U
C20 C 0.2638(7) 0.631(2) 0.5430(6) 0.097(4) Uani 1 1 d . U
H20A H 0.2942 0.7004 0.5172 0.117 Uiso 1 1 calc R U
C21 C 0.3009(8) 0.445(2) 0.5829(6) 0.102(4) Uani 1 1 d . U
H21A H 0.3569 0.3882 0.5843 0.122 Uiso 1 1 calc R U
C22 C 0.1465(6) 0.9266(19) 0.4981(5) 0.072(3) Uani 1 1 d . U
H22A H 0.1914 0.9800 0.4792 0.086 Uiso 1 1 calc R U
H22B H 0.1358 1.0623 0.5234 0.086 Uiso 1 1 calc R U

loop_
_atom_site_aniso_label
_atom_site_aniso_U_11
_atom_site_aniso_U_22
_atom_site_aniso_U_33
_atom_site_aniso_U_23
_atom_site_aniso_U_13
_atom_site_aniso_U_12
S1 0.0506(17) 0.080(2) 0.083(2) -0.0087(17) 0.0136(15) 0.0015(16)
S2 0.0513(17) 0.075(2) 0.078(2) 0.0018(17) 0.0169(14) 0.0040(16)
C1 0.060(6) 0.066(6) 0.085(7) -0.013(6) 0.025(5) -0.004(5)
C2 0.056(5) 0.049(6) 0.068(7) -0.011(5) 0.014(5) -0.007(5)
C3 0.062(6) 0.074(7) 0.117(9) 0.034(6) 0.039(6) 0.023(5)
C4 0.066(6) 0.075(7) 0.117(9) 0.035(6) 0.038(6) 0.017(5)
C5 0.049(5) 0.054(6) 0.069(7) 0.004(5) 0.010(4) 0.003(4)
C6 0.114(8) 0.090(8) 0.164(11) 0.058(8) 0.089(8) 0.047(7)
C7 0.126(8) 0.103(8) 0.219(14) 0.084(9) 0.117(9) 0.056(7)
C8 0.042(5) 0.051(6) 0.065(6) 0.001(5) 0.003(4) -0.001(4)
C9 0.060(6) 0.066(6) 0.087(7) 0.017(5) 0.020(5) 0.006(5)
C10 0.063(6) 0.079(7) 0.110(8) 0.032(6) 0.037(6) 0.013(5)
C11 0.045(5) 0.066(6) 0.076(7) -0.005(5) 0.005(5) -0.004(4)
C12 0.064(7) 0.090(8) 0.172(11) 0.052(7) 0.053(7) 0.037(6)
C13 0.060(6) 0.081(7) 0.165(10) 0.044(7) 0.056(7) 0.025(5)
C14 0.048(5) 0.070(6) 0.098(8) -0.016(5) 0.014(5) -0.004(5)
C15 0.048(6) 0.072(6) 0.077(6) -0.004(5) 0.015(4) -0.005(5)
C16 0.044(5) 0.078(7) 0.073(6) -0.007(5) 0.005(4) -0.001(5)
C17 0.051(5) 0.070(6) 0.059(6) -0.010(5) 0.010(5) -0.003(5)
C18 0.041(5) 0.073(7) 0.066(6) -0.007(5) 0.010(4) -0.011(5)
C19 0.042(5) 0.088(7) 0.076(7) 0.011(5) 0.021(5) 0.001(5)
C20 0.050(6) 0.123(9) 0.123(9) 0.033(7) 0.031(6) 0.004(6)
C21 0.067(7) 0.122(9) 0.122(9) 0.034(7) 0.037(6) 0.024(6)
C22 0.039(6) 0.088(7) 0.081(7) 0.004(6) 0.009(5) -0.014(5)

loop_
_atom_type_symbol
_atom_type_description
_atom_type_scat_dispersion_real
_atom_type_scat_dispersion_imag
_atom_type_scat_source
C C 0.0181 0.0091 'International Tables Vol C Tables 4.2.6.8 and 6.1.1.4'
H H 0.0000 0.0000 'International Tables Vol C Tables 4.2.6.8 and 6.1.1.4'
S S 0.3331 0.5567 'International Tables Vol C Tables 4.2.6.8 and 6.1.1.4'
Cl Cl 0.3639 0.7018 'International Tables Vol C Tables 4.2.6.8 and 6.1.1.4'

loop_
_geom_angle_atom_site_label_1
_geom_angle_atom_site_label_2
_geom_angle_atom_site_label_3
_geom_angle
_geom_angle_site_symmetry_1
_geom_angle_site_symmetry_3
C1 S1 C22 102.5(5) . 3_666
C15 S2 C14 102.3(5) . .
C2 C1 S1 116.2(7) . .
C2 C1 H1A 108.2 . .
S1 C1 H1A 108.2 . .
C2 C1 H1B 108.2 . .
S1 C1 H1B 108.2 . .
H1A C1 H1B 107.4 . .
C7 C2 C3 118.0(11) . .
C7 C2 C1 118.2(10) . .
C3 C2 C1 123.8(10) . .
C2 C3 C4 121.6(10) . .
C2 C3 H3A 119.2 . .
C4 C3 H3A 119.2 . .
C3 C4 C5 122.9(10) . .
C3 C4 H4A 118.6 . .
C5 C4 H4A 118.6 . .
C6 C5 C4 114.5(11) . .
C6 C5 C8 122.1(10) . .
C4 C5 C8 123.3(10) . .
C5 C6 C7 120.4(11) . .
C5 C6 H6A 119.8 . .
C7 C6 H6A 119.8 . .
C2 C7 C6 122.3(12) . .
C2 C7 H7A 118.9 . .
C6 C7 H7A 118.9 . .
C13 C8 C9 117.2(10) . .
C13 C8 C5 119.9(10) . .
C9 C8 C5 122.8(10) . .
C10 C9 C8 120.8(10) . .
C10 C9 H9A 119.6 . .
C8 C9 H9A 119.6 . .
C9 C10 C11 123.2(11) . .
C9 C10 H10A 118.4 . .
C11 C10 H10A 118.4 . .
C12 C11 C10 114.3(10) . .
C12 C11 C14 121.5(10) . .
C10 C11 C14 124.2(11) . .
C13 C12 C11 123.3(11) . .
C13 C12 H12A 118.3 . .
C11 C12 H12A 118.3 . .
C12 C13 C8 121.0(11) . .
C12 C13 H13A 119.5 . .
C8 C13 H13A 119.5 . .
C11 C14 S2 114.8(7) . .
C11 C14 H14A 108.6 . .
S2 C14 H14A 108.6 . .
C11 C14 H14B 108.6 . .
S2 C14 H14B 108.6 . .
H14A C14 H14B 107.5 . .
C16 C15 S2 116.6(7) . .
C16 C15 H15A 108.1 . .
S2 C15 H15A 108.1 . .
C16 C15 H15B 108.1 . .
S2 C15 H15B 108.1 . .
H15A C15 H15B 107.3 . .
C17 C16 C21 117.0(11) . .
C17 C16 C15 123.1(10) . .
C21 C16 C15 119.9(10) . .
C16 C17 C18 121.1(11) . .
C16 C17 H17A 119.4 . .
C18 C17 H17A 119.4 . .
C19 C18 C17 122.0(10) . .
C19 C18 H18A 119.0 . .
C17 C18 H18A 119.0 . .
C18 C19 C20 118.7(11) . .
C18 C19 C22 123.5(10) . .
C20 C19 C22 117.8(10) . .
C19 C20 C21 120.2(11) . .
C19 C20 H20A 119.9 . .
C21 C20 H20A 119.9 . .
C20 C21 C16 121.0(11) . .
C20 C21 H21A 119.5 . .
C16 C21 H21A 119.5 . .
C19 C22 S1 115.5(7) . 3_666
C19 C22 H22A 108.4 . .
S1 C22 H22A 108.4 3_666 .
C19 C22 H22B 108.4 . .
S1 C22 H22B 108.4 3_666 .
H22A C22 H22B 107.5 . .

loop_
_geom_bond_atom_site_label_1
_geom_bond_atom_site_label_2
_geom_bond_distance
_geom_bond_site_symmetry_2
S1 C1 1.807(9) .
S1 C22 1.832(9) 3_666
S2 C15 1.785(10) .
S2 C14 1.803(10) .
C1 C2 1.553(13) .
C1 H1A 0.9900 .
C1 H1B 0.9900 .
C2 C7 1.314(13) .
C2 C3 1.319(12) .
C3 C4 1.371(13) .
C3 H3A 0.9500 .
C4 C5 1.379(12) .
C4 H4A 0.9500 .
C5 C6 1.362(13) .
C5 C8 1.497(13) .
C6 C7 1.417(15) .
C6 H6A 0.9500 .
C7 H7A 0.9500 .
C8 C13 1.358(12) .
C8 C9 1.385(12) .
C9 C10 1.351(13) .
C9 H9A 0.9500 .
C10 C11 1.381(12) .
C10 H10A 0.9500 .
C11 C12 1.379(13) .
C11 C14 1.513(13) .
C12 C13 1.361(14) .
C12 H12A 0.9500 .
C13 H13A 0.9500 .
C14 H14A 0.9900 .
C14 H14B 0.9900 .
C15 C16 1.478(12) .
C15 H15A 0.9900 .
C15 H15B 0.9900 .
C16 C17 1.374(12) .
C16 C21 1.405(14) .
C17 C18 1.378(12) .
C17 H17A 0.9500 .
C18 C19 1.344(12) .
C18 H18A 0.9500 .
C19 C20 1.387(13) .
C19 C22 1.506(13) .
C20 C21 1.379(14) .
C20 H20A 0.9500 .
C21 H21A 0.9500 .
C22 S1 1.832(9) 3_666
C22 H22A 0.9900 .
C22 H22B 0.9900 .

loop_
_geom_torsion_atom_site_label_1
_geom_torsion_atom_site_label_2
_geom_torsion_atom_site_label_3
_geom_torsion_atom_site_label_4
_geom_torsion
_geom_torsion_site_symmetry_1
_geom_torsion_site_symmetry_4
C22 S1 C1 C2 54.8(8) 3_666 .
S1 C1 C2 C7 -132.3(11) . .
S1 C1 C2 C3 48.7(13) . .
C7 C2 C3 C4 -1.2(18) . .
C1 C2 C3 C4 177.8(9) . .
C2 C3 C4 C5 0.6(18) . .
C3 C4 C5 C6 2.8(17) . .
C3 C4 C5 C8 -179.3(10) . .
C4 C5 C6 C7 -5.5(18) . .
C8 C5 C6 C7 176.5(11) . .
C3 C2 C7 C6 -2(2) . .
C1 C2 C7 C6 179.2(12) . .
C5 C6 C7 C2 5(2) . .
C6 C5 C8 C13 -3.9(16) . .
C4 C5 C8 C13 178.3(11) . .
C6 C5 C8 C9 179.5(11) . .
C4 C5 C8 C9 1.7(16) . .
C13 C8 C9 C10 3.0(16) . .
C5 C8 C9 C10 179.6(9) . .
C8 C9 C10 C11 -5.4(17) . .
C9 C10 C11 C12 5.8(16) . .
C9 C10 C11 C14 -175.4(10) . .
C10 C11 C12 C13 -4.3(18) . .
C14 C11 C12 C13 176.9(11) . .
C11 C12 C13 C8 2(2) . .
C9 C8 C13 C12 -1.5(17) . .
C5 C8 C13 C12 -178.2(11) . .
C12 C11 C14 S2 132.8(10) . .
C10 C11 C14 S2 -45.8(13) . .
C15 S2 C14 C11 -57.3(8) . .
C14 S2 C15 C16 -53.4(9) . .
S2 C15 C16 C17 -69.0(11) . .
S2 C15 C16 C21 112.9(10) . .
C21 C16 C17 C18 -1.6(15) . .
C15 C16 C17 C18 -179.8(9) . .
C16 C17 C18 C19 1.2(15) . .
C17 C18 C19 C20 -0.1(16) . .
C17 C18 C19 C22 -178.1(9) . .
C18 C19 C20 C21 -0.6(18) . .
C22 C19 C20 C21 177.5(10) . .
C19 C20 C21 C16 0.1(19) . .
C17 C16 C21 C20 0.9(17) . .
C15 C16 C21 C20 179.2(10) . .
C18 C19 C22 S1 -63.7(13) . 3_666
C20 C19 C22 S1 118.3(10) . 3_666

loop_
_platon_squeeze_void_nr
_platon_squeeze_void_average_x
_platon_squeeze_void_average_y
_platon_squeeze_void_average_z
_platon_squeeze_void_volume
_platon_squeeze_void_count_electrons
_platon_squeeze_void_content
1 0.000 -0.056 0.000 117 44 ' '
2 0.500 -0.030 0.500 117 44 ' '
